data_4089672
loop_
_publ_author_name
'Jandl, Christian'
'\"Ofele, Karl'
'K\"uhn, Fritz E.'
'Herrmann, Wolfgang A.'
'P\"othig, Alexander'

_publ_section_title
;
 Structure and Dynamics of Imidazolium- and Pyridinium-Substituted
 \h3-Cycloheptatrienide-Pd Complexes
;
_journal_issue 22
_journal_name_full Organometallics
_journal_page_first 6398
_journal_paper_doi 10.1021/om500738d
_journal_volume 33
_journal_year 2014
_chemical_formula_moiety 'C17 H16 Br2 N2 Pd'
_chemical_formula_sum 'C17 H16 Br2 N2 Pd'
_chemical_formula_weight 514.52
_space_group_IT_number 2
_space_group_name_Hall '-P 1'
_space_group_name_H-M_alt 'P -1'
_symmetry_cell_setting triclinic
_symmetry_Int_Tables_number 2
_symmetry_space_group_name_Hall '-P 1'
_symmetry_space_group_name_H-M 'P -1'
_atom_sites_solution_hydrogens geom
_atom_sites_solution_primary direct
_atom_sites_solution_secondary difmap
_cell_angle_alpha 94.676(2)
_cell_angle_beta 91.954(2)
_cell_angle_gamma 103.620(2)
_cell_formula_units_Z 2
_cell_length_a 7.9127(3)
_cell_length_b 8.8284(4)
_cell_length_c 12.3548(6)
_cell_measurement_reflns_used 6442
_cell_measurement_temperature 123
_cell_measurement_theta_max 29.5726
_cell_measurement_theta_min 2.6526
_cell_volume 834.73(6)
_computing_cell_refinement 'SAINT (Bruker, 2008b)'
_computing_data_collection 'APEX II Control Software (Bruker, 2008a)'
_computing_data_reduction 'SAINT (Bruker, 2008b)'
_computing_molecular_graphics 'PLATON (Spek, 2011)'
_computing_publication_material 'PLATON (Spek, 2011), enCIFer (Allen, 2004)'
_computing_structure_refinement 'SHELXL97 (Sheldrick, 1997), SHELXLE (Huebschle, 2011)'
_computing_structure_solution 'SHELXS97 (Sheldrick, 1997)'
_diffrn_ambient_temperature 123
_diffrn_detector ' CCD plate '
_diffrn_detector_area_resol_mean 16
_diffrn_measured_fraction_theta_full 0.995
_diffrn_measured_fraction_theta_max 0.995
_diffrn_measurement_device ' \k-geometry diffractometer '
_diffrn_measurement_device_type ' Bruker APEX-II CCD '
_diffrn_measurement_method ' phi- and omega-rotation '
_diffrn_radiation_monochromator graphite
_diffrn_radiation_probe x-ray
_diffrn_radiation_source 'fine-focus sealed tube'
_diffrn_radiation_type MoK\a
_diffrn_radiation_wavelength 0.71073
_diffrn_reflns_av_R_equivalents 0.0427
_diffrn_reflns_av_sigmaI/netI 0.0506
_diffrn_reflns_limit_h_max 11
_diffrn_reflns_limit_h_min -11
_diffrn_reflns_limit_k_max 12
_diffrn_reflns_limit_k_min -12
_diffrn_reflns_limit_l_max 17
_diffrn_reflns_limit_l_min -17
_diffrn_reflns_number 25093
_diffrn_reflns_reduction_process
;
;
_diffrn_reflns_theta_full 30.03
_diffrn_reflns_theta_max 30.03
_diffrn_reflns_theta_min 2.38
_exptl_absorpt_coefficient_mu 5.895
_exptl_absorpt_correction_T_max 0.666
_exptl_absorpt_correction_T_min 0.357
_exptl_absorpt_correction_type multi-scan
_exptl_absorpt_process_details 'SADABS, Bruker, 2008b'
_exptl_crystal_colour yellow
_exptl_crystal_density_diffrn 2.047
_exptl_crystal_density_method 'Not Measured'
_exptl_crystal_description block
_exptl_crystal_F_000 496
_exptl_crystal_size_max 0.220
_exptl_crystal_size_mid 0.140
_exptl_crystal_size_min 0.080
_refine_diff_density_max 0.917
_refine_diff_density_min -0.829
_refine_diff_density_rms 0.143
_refine_ls_extinction_method none
_refine_ls_goodness_of_fit_ref 1.026
_refine_ls_hydrogen_treatment constr
_refine_ls_matrix_type full
_refine_ls_number_parameters 199
_refine_ls_number_reflns 4863
_refine_ls_number_restraints 0
_refine_ls_restrained_S_all 1.026
_refine_ls_R_factor_all 0.0583
_refine_ls_R_factor_gt 0.0312
_refine_ls_shift/su_max 0.002
_refine_ls_shift/su_mean 0.000
_refine_ls_structure_factor_coef Fsqd
_refine_ls_weighting_details 'calc w=1/[\s^2^(Fo^2^)+(0.0178P)^2^+0.1522P] where P=(Fo^2^+2Fc^2^)/3'
_refine_ls_weighting_scheme calc
_refine_ls_wR_factor_gt 0.0465
_refine_ls_wR_factor_ref 0.0514
_reflns_number_gt 3599
_reflns_number_total 4863
_reflns_threshold_expression I>2\s(I)
_cod_data_source_file om500738d_si_002.cif
_cod_data_source_block Compound_2d
_cod_database_code 4089672

loop_
_symmetry_equiv_pos_site_id
_symmetry_equiv_pos_as_xyz
1 x,y,z
2 -x,-y,-z

loop_
_atom_site_aniso_label
_atom_site_aniso_U_11
_atom_site_aniso_U_22
_atom_site_aniso_U_33
_atom_site_aniso_U_23
_atom_site_aniso_U_13
_atom_site_aniso_U_12
Pd1 0.0128(1) 0.0127(1) 0.0140(1) 0.0004(1) 0.0016(1) 0.0066(1)
Br1 0.0187(1) 0.0158(1) 0.0204(2) 0.0045(1) 0.0047(1) 0.0079(1)
Br2 0.0214(2) 0.0207(2) 0.0185(2) 0.0050(1) 0.0069(1) 0.0108(1)
N1 0.0151(12) 0.0142(11) 0.0156(12) 0.0002(9) 0.0018(9) 0.0072(9)
N2 0.0151(12) 0.0164(11) 0.0149(12) 0.0019(9) 0.0021(9) 0.0079(9)
C1 0.0194(14) 0.0146(13) 0.0133(14) 0.0056(11) 0.0017(11) 0.0078(11)
C2 0.0220(15) 0.0189(14) 0.0183(15) -0.0025(12) -0.0012(12) 0.0080(12)
C3 0.0169(15) 0.0278(16) 0.0270(17) 0.0029(13) -0.0032(12) 0.0077(12)
C4 0.0234(15) 0.0249(15) 0.0270(17) 0.0107(13) 0.0078(13) 0.0156(13)
C5 0.0284(16) 0.0176(14) 0.0245(17) 0.0025(12) 0.0104(13) 0.0137(12)
C6 0.0250(16) 0.0148(14) 0.0253(17) -0.0017(12) 0.0020(13) 0.0046(12)
C7 0.0152(14) 0.0172(13) 0.0218(15) -0.0011(12) 0.0006(11) 0.0061(11)
C8 0.0144(13) 0.0139(13) 0.0181(15) 0.0031(11) 0.0023(11) 0.0068(11)
C9 0.0187(14) 0.0193(14) 0.0146(14) 0.0038(11) 0.0017(11) 0.0080(11)
C10 0.0197(14) 0.0161(14) 0.0194(15) 0.0047(12) 0.0006(12) 0.0082(11)
C11 0.0197(15) 0.0202(14) 0.0145(15) -0.0011(12) 0.0010(11) 0.0104(12)
C12 0.0153(13) 0.0151(13) 0.0153(14) 0.0025(11) 0.0045(11) 0.0060(11)
C13 0.0180(14) 0.0180(13) 0.0195(15) 0.0029(12) 0.0044(12) 0.0036(11)
C14 0.0154(14) 0.0273(16) 0.0243(17) 0.0090(13) -0.0035(12) 0.0000(12)
C15 0.0152(14) 0.0229(15) 0.0380(19) 0.0128(14) 0.0082(13) 0.0077(12)
C16 0.0228(16) 0.0135(13) 0.0376(19) 0.0011(13) 0.0131(14) 0.0077(12)
C17 0.0184(15) 0.0174(14) 0.0231(16) -0.0002(12) 0.0039(12) 0.0055(11)

loop_
_atom_site_label
_atom_site_type_symbol
_atom_site_thermal_displace_type
_atom_site_fract_x
_atom_site_fract_y
_atom_site_fract_z
_atom_site_occupancy
_atom_site_U_iso_or_equiv
_atom_site_calc_flag
_atom_site_refinement_flags
Pd1 Pd Uani 0.41071(3) 0.79175(2) 0.79806(2) 1.000 0.0126(1) d .
Br1 Br Uani 0.53411(3) 0.95931(3) 0.65824(2) 1.000 0.0175(1) d .
Br2 Br Uani 0.26961(4) 0.64444(3) 0.94398(2) 1.000 0.0189(1) d .
N1 N Uani 0.5615(3) 0.6249(2) 0.75744(17) 1.000 0.0144(7) d .
N2 N Uani 0.6725(3) 0.4614(2) 0.65448(17) 1.000 0.0147(7) d .
C1 C Uani 0.2633(3) 0.9356(3) 0.8329(2) 1.000 0.0149(8) d .
C2 C Uani 0.0887(3) 0.8889(3) 0.7939(2) 1.000 0.0195(8) d .
C3 C Uani -0.0475(4) 0.9614(3) 0.8089(2) 1.000 0.0236(9) d .
C4 C Uani -0.0497(4) 1.0999(3) 0.8704(2) 1.000 0.0228(9) d .
C5 C Uani 0.0856(4) 1.2011(3) 0.9302(2) 1.000 0.0219(9) d .
C6 C Uani 0.2584(4) 1.1892(3) 0.9416(2) 1.000 0.0219(9) d .
C7 C Uani 0.3366(3) 1.0749(3) 0.8981(2) 1.000 0.0179(8) d .
C8 C Uani 0.6174(3) 0.5954(3) 0.6604(2) 1.000 0.0148(8) d .
C9 C Uani 0.5829(3) 0.5039(3) 0.8161(2) 1.000 0.0168(8) d .
C10 C Uani 0.6493(3) 0.4030(3) 0.7536(2) 1.000 0.0176(8) d .
C11 C Uani 0.7345(3) 0.3887(3) 0.5577(2) 1.000 0.0173(8) d .
C12 C Uani 0.9046(3) 0.3429(3) 0.5785(2) 1.000 0.0147(8) d .
C13 C Uani 1.0209(3) 0.4082(3) 0.6654(2) 1.000 0.0185(8) d .
C14 C Uani 1.1751(4) 0.3598(3) 0.6800(2) 1.000 0.0229(9) d .
C15 C Uani 1.2153(4) 0.2487(3) 0.6060(2) 1.000 0.0241(9) d .
C16 C Uani 1.1017(4) 0.1865(3) 0.5180(3) 1.000 0.0239(9) d .
C17 C Uani 0.9460(3) 0.2312(3) 0.5046(2) 1.000 0.0195(9) d .
H2 H Uiso 0.05880 0.79190 0.75000 1.000 0.0230 c R
H3 H Uiso -0.15490 0.90870 0.77180 1.000 0.0280 c R
H4 H Uiso -0.15850 1.12790 0.87100 1.000 0.0270 c R
H5 H Uiso 0.05890 1.28950 0.96850 1.000 0.0260 c R
H6 H Uiso 0.33390 1.27250 0.98590 1.000 0.0260 c R
H7 H Uiso 0.45820 1.09360 0.91490 1.000 0.0210 c R
H8 H Uiso 0.61870 0.65980 0.60230 1.000 0.0180 c R
H9 H Uiso 0.55480 0.49340 0.88980 1.000 0.0200 c R
H10 H Uiso 0.67510 0.30930 0.77420 1.000 0.0210 c R
H11A H Uiso 0.74960 0.46260 0.50070 1.000 0.0210 c R
H11B H Uiso 0.64460 0.29410 0.52960 1.000 0.0210 c R
H13 H Uiso 0.99560 0.48640 0.71550 1.000 0.0220 c R
H14 H Uiso 1.25280 0.40320 0.74100 1.000 0.0280 c R
H15 H Uiso 1.32040 0.21580 0.61580 1.000 0.0290 c R
H16 H Uiso 1.13010 0.11240 0.46600 1.000 0.0290 c R
H17 H Uiso 0.86720 0.18530 0.44470 1.000 0.0230 c R

loop_
_atom_type_symbol
_atom_type_description
_atom_type_scat_dispersion_real
_atom_type_scat_dispersion_imag
_atom_type_scat_source
C C 0.0033 0.0016 ' International Tables Vol C Tables 4.2.6.8 and 6.1.1.4'
H H 0.0000 0.0000 ' International Tables Vol C Tables 4.2.6.8 and 6.1.1.4'
Br Br -0.2901 2.4595 ' International Tables Vol C Tables 4.2.6.8 and 6.1.1.4'
N N 0.0061 0.0033 ' International Tables Vol C Tables 4.2.6.8 and 6.1.1.4'
Pd Pd -0.9988 1.0072 ' International Tables Vol C Tables 4.2.6.8 and 6.1.1.4'

loop_
_geom_angle_atom_site_label_1
_geom_angle_atom_site_label_2
_geom_angle_atom_site_label_3
_geom_angle
_geom_angle_publ_flag
Br1 Pd1 Br2 173.92(1) yes
Br1 Pd1 N1 93.11(5) yes
Br1 Pd1 C1 88.15(7) yes
Br2 Pd1 N1 92.97(5) yes
Br2 Pd1 C1 85.80(7) yes
N1 Pd1 C1 177.21(9) yes
Pd1 N1 C8 125.49(17) yes
Pd1 N1 C9 127.26(17) yes
C8 N1 C9 105.6(2) yes
C8 N2 C10 106.9(2) yes
C8 N2 C11 126.0(2) yes
C10 N2 C11 127.0(2) yes
Pd1 C1 C2 117.12(19) yes
Pd1 C1 C7 118.22(18) yes
C2 C1 C7 124.6(2) no
C1 C2 C3 130.5(2) no
C2 C3 C4 129.4(3) no
C3 C4 C5 128.1(3) no
C4 C5 C6 127.6(3) no
C5 C6 C7 130.0(2) no
C1 C7 C6 129.8(2) no
N1 C8 N2 111.1(2) yes
N1 C9 C10 109.8(2) yes
N2 C10 C9 106.7(2) yes
N2 C11 C12 113.6(2) yes
C11 C12 C13 123.4(2) no
C11 C12 C17 117.7(2) no
C13 C12 C17 118.9(2) no
C12 C13 C14 120.4(2) no
C13 C14 C15 120.3(3) no
C14 C15 C16 119.4(3) no
C15 C16 C17 120.6(3) no
C12 C17 C16 120.4(2) no
C1 C2 H2 115.00 no
C3 C2 H2 115.00 no
C2 C3 H3 115.00 no
C4 C3 H3 115.00 no
C3 C4 H4 116.00 no
C5 C4 H4 116.00 no
C4 C5 H5 116.00 no
C6 C5 H5 116.00 no
C5 C6 H6 115.00 no
C7 C6 H6 115.00 no
C1 C7 H7 115.00 no
C6 C7 H7 115.00 no
N1 C8 H8 125.00 no
N2 C8 H8 124.00 no
N1 C9 H9 125.00 no
C10 C9 H9 125.00 no
N2 C10 H10 127.00 no
C9 C10 H10 127.00 no
N2 C11 H11A 109.00 no
N2 C11 H11B 109.00 no
C12 C11 H11A 109.00 no
C12 C11 H11B 109.00 no
H11A C11 H11B 108.00 no
C12 C13 H13 120.00 no
C14 C13 H13 120.00 no
C13 C14 H14 120.00 no
C15 C14 H14 120.00 no
C14 C15 H15 120.00 no
C16 C15 H15 120.00 no
C15 C16 H16 120.00 no
C17 C16 H16 120.00 no
C12 C17 H17 120.00 no
C16 C17 H17 120.00 no

loop_
_geom_bond_atom_site_label_1
_geom_bond_atom_site_label_2
_geom_bond_distance
_geom_bond_publ_flag
Pd1 Br1 2.4448(3) yes
Pd1 Br2 2.4544(3) yes
Pd1 N1 2.143(2) yes
Pd1 C1 1.950(3) yes
N1 C8 1.319(3) yes
N1 C9 1.378(3) yes
N2 C8 1.351(3) yes
N2 C10 1.369(3) yes
N2 C11 1.465(3) yes
C1 C2 1.402(3) no
C1 C7 1.403(4) no
C2 C3 1.387(4) no
C3 C4 1.390(4) no
C4 C5 1.371(4) no
C5 C6 1.399(5) no
C6 C7 1.385(4) no
C9 C10 1.342(4) no
C11 C12 1.514(3) no
C12 C13 1.383(3) no
C12 C17 1.393(4) no
C13 C14 1.395(4) no
C14 C15 1.386(4) no
C15 C16 1.377(4) no
C16 C17 1.388(4) no
C2 H2 0.9500 no
C3 H3 0.9500 no
C4 H4 0.9500 no
C5 H5 0.9500 no
C6 H6 0.9500 no
C7 H7 0.9500 no
C8 H8 0.9500 no
C9 H9 0.9500 no
C10 H10 0.9500 no
C11 H11A 0.9900 no
C11 H11B 0.9900 no
C13 H13 0.9500 no
C14 H14 0.9500 no
C15 H15 0.9500 no
C16 H16 0.9500 no
C17 H17 0.9500 no

loop_
_geom_hbond_atom_site_label_D
_geom_hbond_atom_site_label_H
_geom_hbond_atom_site_label_A
_geom_hbond_distance_DH
_geom_hbond_distance_HA
_geom_hbond_distance_DA
_geom_hbond_angle_DHA
_geom_hbond_publ_flag
C8 H8 Br1 0.9500 2.9100 3.430(3) 115.00 yes

loop_
_geom_torsion_atom_site_label_1
_geom_torsion_atom_site_label_2
_geom_torsion_atom_site_label_3
_geom_torsion_atom_site_label_4
_geom_torsion
_geom_torsion_publ_flag
Br1 Pd1 N1 C8 -28.8(2) no
Br1 Pd1 N1 C9 168.3(2) no
Br2 Pd1 N1 C8 151.5(2) no
Br2 Pd1 N1 C9 -11.4(2) no
Br1 Pd1 C1 C2 102.63(19) no
Br1 Pd1 C1 C7 -79.70(19) no
Br2 Pd1 C1 C2 -77.91(19) no
Br2 Pd1 C1 C7 99.77(19) no
Pd1 N1 C8 N2 -165.70(16) no
C9 N1 C8 N2 0.3(3) no
Pd1 N1 C9 C10 164.99(17) no
C8 N1 C9 C10 -0.6(3) no
C10 N2 C8 N1 0.2(3) no
C11 N2 C8 N1 176.7(2) no
C8 N2 C10 C9 -0.6(3) no
C11 N2 C10 C9 -177.0(2) no
C8 N2 C11 C12 131.4(3) no
C10 N2 C11 C12 -52.8(3) no
Pd1 C1 C2 C3 176.9(2) no
C7 C1 C2 C3 -0.6(4) no
Pd1 C1 C7 C6 -174.1(2) no
C2 C1 C7 C6 3.4(4) no
C1 C2 C3 C4 -2.3(5) no
C2 C3 C4 C5 1.4(5) no
C3 C4 C5 C6 1.1(5) no
C4 C5 C6 C7 -0.8(5) no
C5 C6 C7 C1 -2.3(5) no
N1 C9 C10 N2 0.8(3) no
N2 C11 C12 C13 -21.3(3) no
N2 C11 C12 C17 159.9(2) no
C11 C12 C13 C14 179.7(2) no
C17 C12 C13 C14 -1.6(4) no
C11 C12 C17 C16 178.7(2) no
C13 C12 C17 C16 -0.1(4) no
C12 C13 C14 C15 1.7(4) no
C13 C14 C15 C16 0.0(4) no
C14 C15 C16 C17 -1.7(4) no
C15 C16 C17 C12 1.8(4) no
